data_7130812
loop_
_publ_author_name
'More, Sayaji Arjun'
'Sadaphal, Vikas Ashokrao'
'Kuo, Tung-Chun'
'Cheng, Mu-Jeng'
'Liu, Rai-Shung'

_publ_section_title
;
 Reactions of thioalkynes with diarylketenes <i>via</i> [3+2]-annulation
 <i>versus</i> benzannulation using Au and
 P(C<sub>6</sub>F<sub>5</sub>)<sub>3</sub> catalysts.
;
_journal_issue 72
_journal_name_full 'Chemical communications (Cambridge, England)'
_journal_page_first 10064
_journal_page_last 10067
_journal_paper_doi 10.1039/d2cc03613d
_journal_volume 58
_journal_year 2022
_chemical_formula_sum 'C24 H20 O2 S'
_chemical_formula_weight 372.46
_space_group_crystal_system monoclinic
_space_group_IT_number 14
_space_group_name_Hall '-P 2yn'
_space_group_name_H-M_alt 'P 1 21/n 1'
_atom_sites_solution_hydrogens mixed
_audit_block_doi 10.5517/ccdc.csd.cc27mgjw
_audit_creation_method SHELXL-2014/6
_audit_update_record
;
2021-03-30 deposited with the CCDC.	2022-08-16 downloaded from the CCDC.
;
_cell_angle_alpha 90
_cell_angle_beta 96.175(3)
_cell_angle_gamma 90
_cell_formula_units_Z 4
_cell_length_a 5.8791(3)
_cell_length_b 14.5329(6)
_cell_length_c 22.0105(9)
_cell_measurement_reflns_used 4814
_cell_measurement_temperature 100(2)
_cell_measurement_theta_max 28.2739
_cell_measurement_theta_min 2.8032
_cell_volume 1869.67(14)
_computing_cell_refinement 'SAINT V8.34A (Bruker AXS Inc., 2013)'
_computing_data_collection 'APEX2 (Bruker AXS, 2010)'
_computing_data_reduction 'SAINT V8.34A (Bruker AXS Inc., 2013)'
_computing_molecular_graphics 'SHELXTL (Sheldrick, 2008)'
_computing_publication_material SHELXTL
_computing_structure_refinement 'SHELXL-2014/6 (Sheldrick, 2014)'
_diffrn_ambient_temperature 100(2)
_diffrn_detector_area_resol_mean 8.3333
_diffrn_measured_fraction_theta_full 1.000
_diffrn_measured_fraction_theta_max 0.998
_diffrn_measurement_device_type 'Bruker APEX-II CCD'
_diffrn_measurement_method '\f and \w scans'
_diffrn_radiation_type MoK\a
_diffrn_radiation_wavelength 0.71073
_diffrn_reflns_av_R_equivalents 0.0360
_diffrn_reflns_av_unetI/netI 0.0370
_diffrn_reflns_Laue_measured_fraction_full 1.000
_diffrn_reflns_Laue_measured_fraction_max 0.998
_diffrn_reflns_limit_h_max 7
_diffrn_reflns_limit_h_min -7
_diffrn_reflns_limit_k_max 16
_diffrn_reflns_limit_k_min -19
_diffrn_reflns_limit_l_max 29
_diffrn_reflns_limit_l_min -29
_diffrn_reflns_number 18659
_diffrn_reflns_point_group_measured_fraction_full 1.000
_diffrn_reflns_point_group_measured_fraction_max 0.998
_diffrn_reflns_theta_full 25.242
_diffrn_reflns_theta_max 28.290
_diffrn_reflns_theta_min 1.682
_exptl_absorpt_coefficient_mu 0.189
_exptl_absorpt_correction_T_max 0.7457
_exptl_absorpt_correction_T_min 0.6881
_exptl_absorpt_correction_type multi-scan
_exptl_absorpt_process_details 'SADABS V2014/4 (Bruker AXS Inc.)'
_exptl_crystal_colour colorless
_exptl_crystal_density_diffrn 1.323
_exptl_crystal_density_meas ?
_exptl_crystal_density_method 'not measured'
_exptl_crystal_description tabular
_exptl_crystal_F_000 784
_exptl_crystal_size_max 0.20
_exptl_crystal_size_mid 0.19
_exptl_crystal_size_min 0.07
_refine_diff_density_max 0.304
_refine_diff_density_min -0.282
_refine_diff_density_rms 0.054
_refine_ls_extinction_method none
_refine_ls_goodness_of_fit_ref 1.020
_refine_ls_hydrogen_treatment mixed
_refine_ls_matrix_type full
_refine_ls_number_parameters 249
_refine_ls_number_reflns 4627
_refine_ls_number_restraints 0
_refine_ls_restrained_S_all 1.020
_refine_ls_R_factor_all 0.0523
_refine_ls_R_factor_gt 0.0388
_refine_ls_shift/su_max 0.000
_refine_ls_shift/su_mean 0.000
_refine_ls_structure_factor_coef Fsqd
_refine_ls_weighting_details 'w=1/[\s^2^(Fo^2^)+(0.0387P)^2^+0.9434P] where P=(Fo^2^+2Fc^2^)/3'
_refine_ls_weighting_scheme calc
_refine_ls_wR_factor_gt 0.0876
_refine_ls_wR_factor_ref 0.0953
_reflns_Friedel_coverage 0.000
_reflns_number_gt 3745
_reflns_number_total 4627
_reflns_threshold_expression 'I > 2\s(I)'
_cod_data_source_file d2cc03613d2.cif
_cod_data_source_block 210340LT_0m
_cod_depositor_comments
;
The following automatic conversions were performed:

data item '_exptl_crystal_density_meas' value 'not measured' was
changed to '?' -- the value is perceived as not measured.

Automatic conversion script
Id: cif_fix_values 7556 2019-12-06 15:28:31Z antanas 
;
_cod_original_sg_symbol_H-M 'P 21/n'
_cod_database_code 7130812
_shelx_space_group_comment
;
The symmetry employed for this shelxl refinement is uniquely defined
by the following loop, which should always be used as a source of
symmetry information in preference to the above space-group names.
They are only intended as comments.
;
_shelxl_version_number 2014/6

loop_
_space_group_symop_operation_xyz
'x, y, z'
'-x+1/2, y+1/2, -z+1/2'
'-x, -y, -z'
'x-1/2, -y-1/2, z-1/2'

loop_
_atom_site_label
_atom_site_type_symbol
_atom_site_fract_x
_atom_site_fract_y
_atom_site_fract_z
_atom_site_U_iso_or_equiv
_atom_site_adp_type
_atom_site_occupancy
_atom_site_site_symmetry_order
_atom_site_calc_flag
_atom_site_refinement_flags_posn
_atom_site_refinement_flags_adp
_atom_site_refinement_flags_occupancy
_atom_site_disorder_assembly
_atom_site_disorder_group
S1 S 0.73643(6) 0.32124(2) 0.00910(2) 0.01625(10) Uani 1 1 d . . . . .
O1 O 0.32251(19) 0.12409(7) -0.21903(4) 0.0192(2) Uani 1 1 d . . . . .
O2 O 0.5135(2) 0.24509(8) 0.22513(5) 0.0254(3) Uani 1 1 d . . . . .
H7 H 0.621(4) 0.2835(14) 0.2349(9) 0.038 Uiso 1 1 d . U . . .
C1 C 0.4967(3) 0.07667(13) -0.24756(7) 0.0300(4) Uani 1 1 d . . . . .
H10 H 0.6375 0.1133 -0.2434 0.045 Uiso 1 1 calc R U . . .
H9 H 0.4455 0.0675 -0.2910 0.045 Uiso 1 1 calc R U . . .
H1 H 0.5263 0.0168 -0.2278 0.045 Uiso 1 1 calc R U . . .
C2 C 0.3596(3) 0.13754(9) -0.15643(6) 0.0139(3) Uani 1 1 d . . . . .
C3 C 0.5545(3) 0.10927(10) -0.12044(6) 0.0161(3) Uani 1 1 d . . . . .
H8 H 0.6733 0.0781 -0.1381 0.019 Uiso 1 1 calc R U . . .
C4 C 0.5737(2) 0.12723(10) -0.05768(6) 0.0153(3) Uani 1 1 d . . . . .
H13 H 0.7076 0.1081 -0.0329 0.018 Uiso 1 1 calc R U . . .
C5 C 0.4016(2) 0.17245(9) -0.03044(6) 0.0119(3) Uani 1 1 d . . . . .
C6 C 0.4296(2) 0.19236(9) 0.03658(6) 0.0122(3) Uani 1 1 d . . . . .
C7 C 0.5892(2) 0.25615(9) 0.06110(6) 0.0124(3) Uani 1 1 d . . . . .
C8 C 0.8859(2) 0.40705(9) 0.05526(6) 0.0143(3) Uani 1 1 d . . . . .
C9 C 0.7871(3) 0.49288(10) 0.06286(7) 0.0180(3) Uani 1 1 d . . . . .
H5 H 0.6341 0.5044 0.0461 0.022 Uiso 1 1 calc R U . . .
C10 C 0.9121(3) 0.56142(10) 0.09492(7) 0.0200(3) Uani 1 1 d . . . . .
H4 H 0.8422 0.6193 0.1004 0.024 Uiso 1 1 calc R U . . .
C11 C 1.1378(3) 0.54726(10) 0.11926(6) 0.0180(3) Uani 1 1 d . . . . .
C12 C 1.2759(3) 0.62341(11) 0.15186(7) 0.0268(4) Uani 1 1 d . . . . .
H2 H 1.3278 0.6661 0.1217 0.040 Uiso 1 1 calc R U . . .
H20 H 1.4089 0.5971 0.1765 0.040 Uiso 1 1 calc R U . . .
H3 H 1.1808 0.6566 0.1785 0.040 Uiso 1 1 calc R U . . .
C13 C 0.6244(2) 0.27299(9) 0.12478(6) 0.0148(3) Uani 1 1 d . . . . .
H6 H 0.7418 0.3139 0.1408 0.018 Uiso 1 1 calc R U . . .
C14 C 0.4897(3) 0.23044(10) 0.16318(6) 0.0161(3) Uani 1 1 d . . . . .
C15 C 0.3123(3) 0.16936(9) 0.14053(6) 0.0150(3) Uani 1 1 d . . . . .
C16 C 0.1582(3) 0.13105(10) 0.17891(7) 0.0195(3) Uani 1 1 d . . . . .
H17 H 0.1761 0.1449 0.2213 0.023 Uiso 1 1 calc R U . . .
C17 C -0.0155(3) 0.07448(10) 0.15585(7) 0.0194(3) Uani 1 1 d . . . . .
H16 H -0.1187 0.0500 0.1821 0.023 Uiso 1 1 calc R U . . .
C18 C -0.0415(3) 0.05252(10) 0.09315(7) 0.0160(3) Uani 1 1 d . . . . .
H15 H -0.1622 0.0130 0.0772 0.019 Uiso 1 1 calc R U . . .
C19 C 0.1066(2) 0.08790(9) 0.05498(6) 0.0139(3) Uani 1 1 d . . . . .
H14 H 0.0885 0.0712 0.0130 0.017 Uiso 1 1 calc R U . . .
C20 C 0.2860(2) 0.14880(9) 0.07671(6) 0.0121(3) Uani 1 1 d . . . . .
C21 C 0.1834(2) 0.18132(9) -0.13025(6) 0.0145(3) Uani 1 1 d . . . . .
H12 H 0.0486 0.1996 -0.1550 0.017 Uiso 1 1 calc R U . . .
C22 C 0.2052(2) 0.19818(9) -0.06790(6) 0.0134(3) Uani 1 1 d . . . . .
H11 H 0.0840 0.2278 -0.0503 0.016 Uiso 1 1 calc R U . . .
C23 C 1.1093(3) 0.39154(10) 0.08001(7) 0.0181(3) Uani 1 1 d . . . . .
H18 H 1.1781 0.3332 0.0752 0.022 Uiso 1 1 calc R U . . .
C24 C 1.2331(3) 0.46097(10) 0.11192(7) 0.0191(3) Uani 1 1 d . . . . .
H19 H 1.3857 0.4493 0.1290 0.023 Uiso 1 1 calc R U . . .

loop_
_atom_site_aniso_label
_atom_site_aniso_U_11
_atom_site_aniso_U_22
_atom_site_aniso_U_33
_atom_site_aniso_U_23
_atom_site_aniso_U_13
_atom_site_aniso_U_12
S1 0.01820(19) 0.01899(18) 0.01213(17) -0.00228(13) 0.00434(13) -0.00573(14)
O1 0.0249(6) 0.0248(5) 0.0078(5) -0.0014(4) 0.0007(4) 0.0090(5)
O2 0.0315(7) 0.0357(7) 0.0087(5) -0.0038(4) 0.0008(5) -0.0181(5)
C1 0.0357(10) 0.0408(10) 0.0138(7) -0.0047(7) 0.0045(7) 0.0184(8)
C2 0.0195(7) 0.0139(6) 0.0083(6) -0.0005(5) 0.0020(5) -0.0001(6)
C3 0.0158(7) 0.0188(7) 0.0140(7) -0.0025(5) 0.0036(6) 0.0044(6)
C4 0.0136(7) 0.0185(7) 0.0130(7) -0.0006(5) -0.0018(5) 0.0021(6)
C5 0.0146(7) 0.0104(6) 0.0108(6) -0.0003(5) 0.0018(5) -0.0010(5)
C6 0.0137(7) 0.0123(6) 0.0102(6) 0.0001(5) -0.0002(5) 0.0022(5)
C7 0.0117(7) 0.0133(6) 0.0125(6) 0.0004(5) 0.0023(5) 0.0013(5)
C8 0.0167(7) 0.0153(6) 0.0114(6) -0.0004(5) 0.0038(5) -0.0043(5)
C9 0.0183(8) 0.0190(7) 0.0169(7) 0.0030(6) 0.0024(6) 0.0020(6)
C10 0.0295(9) 0.0121(7) 0.0189(7) 0.0007(5) 0.0042(6) 0.0022(6)
C11 0.0265(8) 0.0174(7) 0.0109(6) 0.0002(5) 0.0049(6) -0.0048(6)
C12 0.0412(10) 0.0238(8) 0.0146(7) -0.0025(6) 0.0000(7) -0.0108(7)
C13 0.0142(7) 0.0158(7) 0.0140(7) -0.0022(5) -0.0005(5) -0.0016(6)
C14 0.0193(7) 0.0196(7) 0.0089(6) -0.0007(5) -0.0009(5) -0.0020(6)
C15 0.0177(7) 0.0155(7) 0.0115(6) 0.0013(5) -0.0001(6) -0.0023(6)
C16 0.0249(8) 0.0224(7) 0.0115(7) 0.0001(6) 0.0027(6) -0.0057(6)
C17 0.0222(8) 0.0203(7) 0.0163(7) 0.0023(6) 0.0048(6) -0.0048(6)
C18 0.0165(7) 0.0141(7) 0.0167(7) 0.0000(5) -0.0011(6) -0.0027(6)
C19 0.0167(7) 0.0115(6) 0.0132(6) -0.0002(5) -0.0006(5) 0.0016(5)
C20 0.0137(7) 0.0117(6) 0.0107(6) 0.0002(5) -0.0006(5) 0.0015(5)
C21 0.0148(7) 0.0160(7) 0.0119(6) 0.0016(5) -0.0019(5) 0.0026(6)
C22 0.0140(7) 0.0124(6) 0.0143(7) 0.0006(5) 0.0034(5) 0.0020(5)
C23 0.0164(7) 0.0173(7) 0.0211(7) -0.0024(6) 0.0045(6) 0.0007(6)
C24 0.0159(7) 0.0231(7) 0.0183(7) -0.0005(6) 0.0022(6) -0.0037(6)

loop_
_atom_type_symbol
_atom_type_description
_atom_type_scat_dispersion_real
_atom_type_scat_dispersion_imag
_atom_type_scat_source
C C 0.0033 0.0016 'International Tables Vol C Tables 4.2.6.8 and 6.1.1.4'
H H 0.0000 0.0000 'International Tables Vol C Tables 4.2.6.8 and 6.1.1.4'
O O 0.0106 0.0060 'International Tables Vol C Tables 4.2.6.8 and 6.1.1.4'
S S 0.1246 0.1234 'International Tables Vol C Tables 4.2.6.8 and 6.1.1.4'

loop_
_geom_angle_atom_site_label_1
_geom_angle_atom_site_label_2
_geom_angle_atom_site_label_3
_geom_angle
_geom_angle_site_symmetry_1
_geom_angle_site_symmetry_3
_geom_angle_publ_flag
C7 S1 C8 104.46(6) . . ?
C2 O1 C1 117.37(12) . . ?
C14 O2 H7 110.2(14) . . ?
O1 C1 H10 109.5 . . ?
O1 C1 H9 109.5 . . ?
H10 C1 H9 109.5 . . ?
O1 C1 H1 109.5 . . ?
H10 C1 H1 109.5 . . ?
H9 C1 H1 109.5 . . ?
C3 C2 O1 124.05(12) . . ?
C3 C2 C21 120.40(13) . . ?
O1 C2 C21 115.54(13) . . ?
C2 C3 C4 118.96(13) . . ?
C2 C3 H8 120.5 . . ?
C4 C3 H8 120.5 . . ?
C5 C4 C3 121.83(13) . . ?
C5 C4 H13 119.1 . . ?
C3 C4 H13 119.1 . . ?
C4 C5 C22 117.68(12) . . ?
C4 C5 C6 120.50(13) . . ?
C22 C5 C6 121.82(12) . . ?
C7 C6 C20 118.33(12) . . ?
C7 C6 C5 120.77(12) . . ?
C20 C6 C5 120.86(12) . . ?
C6 C7 C13 121.44(12) . . ?
C6 C7 S1 117.43(10) . . ?
C13 C7 S1 121.02(10) . . ?
C23 C8 C9 119.22(13) . . ?
C23 C8 S1 119.96(11) . . ?
C9 C8 S1 120.62(12) . . ?
C10 C9 C8 120.00(14) . . ?
C10 C9 H5 120.0 . . ?
C8 C9 H5 120.0 . . ?
C9 C10 C11 121.42(14) . . ?
C9 C10 H4 119.3 . . ?
C11 C10 H4 119.3 . . ?
C24 C11 C10 117.91(14) . . ?
C24 C11 C12 120.94(15) . . ?
C10 C11 C12 121.14(14) . . ?
C11 C12 H2 109.5 . . ?
C11 C12 H20 109.5 . . ?
H2 C12 H20 109.5 . . ?
C11 C12 H3 109.5 . . ?
H2 C12 H3 109.5 . . ?
H20 C12 H3 109.5 . . ?
C14 C13 C7 120.09(13) . . ?
C14 C13 H6 120.0 . . ?
C7 C13 H6 120.0 . . ?
C13 C14 O2 122.71(13) . . ?
C13 C14 C15 121.25(13) . . ?
O2 C14 C15 116.03(12) . . ?
C16 C15 C14 121.95(13) . . ?
C16 C15 C20 119.70(13) . . ?
C14 C15 C20 118.32(12) . . ?
C17 C16 C15 121.02(13) . . ?
C17 C16 H17 119.5 . . ?
C15 C16 H17 119.5 . . ?
C16 C17 C18 119.90(13) . . ?
C16 C17 H16 120.0 . . ?
C18 C17 H16 120.0 . . ?
C19 C18 C17 120.36(13) . . ?
C19 C18 H15 119.8 . . ?
C17 C18 H15 119.8 . . ?
C18 C19 C20 121.62(13) . . ?
C18 C19 H14 119.2 . . ?
C20 C19 H14 119.2 . . ?
C19 C20 C15 117.36(12) . . ?
C19 C20 C6 122.24(12) . . ?
C15 C20 C6 120.33(12) . . ?
C22 C21 C2 119.77(13) . . ?
C22 C21 H12 120.1 . . ?
C2 C21 H12 120.1 . . ?
C21 C22 C5 121.33(13) . . ?
C21 C22 H11 119.3 . . ?
C5 C22 H11 119.3 . . ?
C8 C23 C24 120.24(14) . . ?
C8 C23 H18 119.9 . . ?
C24 C23 H18 119.9 . . ?
C23 C24 C11 121.19(15) . . ?
C23 C24 H19 119.4 . . ?
C11 C24 H19 119.4 . . ?

loop_
_geom_bond_atom_site_label_1
_geom_bond_atom_site_label_2
_geom_bond_distance
_geom_bond_site_symmetry_2
_geom_bond_publ_flag
S1 C7 1.7796(14) . ?
S1 C8 1.7798(14) . ?
O1 C2 1.3856(16) . ?
O1 C1 1.4341(18) . ?
O2 C14 1.3723(16) . ?
O2 H7 0.85(2) . ?
C1 H10 0.9800 . ?
C1 H9 0.9800 . ?
C1 H1 0.9800 . ?
C2 C3 1.383(2) . ?
C2 C21 1.3925(19) . ?
C3 C4 1.3982(19) . ?
C3 H8 0.9500 . ?
C4 C5 1.3946(19) . ?
C4 H13 0.9500 . ?
C5 C22 1.396(2) . ?
C5 C6 1.4950(18) . ?
C6 C7 1.3863(19) . ?
C6 C20 1.4333(18) . ?
C7 C13 1.4160(18) . ?
C8 C23 1.385(2) . ?
C8 C9 1.393(2) . ?
C9 C10 1.385(2) . ?
C9 H5 0.9500 . ?
C10 C11 1.392(2) . ?
C10 H4 0.9500 . ?
C11 C24 1.390(2) . ?
C11 C12 1.508(2) . ?
C12 H2 0.9800 . ?
C12 H20 0.9800 . ?
C12 H3 0.9800 . ?
C13 C14 1.3666(19) . ?
C13 H6 0.9500 . ?
C14 C15 1.419(2) . ?
C15 C16 1.4174(19) . ?
C15 C20 1.4282(18) . ?
C16 C17 1.366(2) . ?
C16 H17 0.9500 . ?
C17 C18 1.409(2) . ?
C17 H16 0.9500 . ?
C18 C19 1.3732(19) . ?
C18 H15 0.9500 . ?
C19 C20 1.420(2) . ?
C19 H14 0.9500 . ?
C21 C22 1.3864(19) . ?
C21 H12 0.9500 . ?
C22 H11 0.9500 . ?
C23 C24 1.390(2) . ?
C23 H18 0.9500 . ?
C24 H19 0.9500 . ?
